data_7058209
loop_
_publ_author_name
'Ishi-i, Tsutomu'
'Tanaka, Honoka'
'Youfu, Ryusuke'
'Aizawa, Naoya'
'Yasuda, Takuma'
'Kato, Shin-ichiro'
'Matsumoto, Taisuke'

_publ_section_title
;
 Mechanochromic fluorescence based on a combination of acceptor and bulky
 donor moieties: tuning emission color and regulating emission change
 direction
;
_journal_issue 13
_journal_name_full 'New Journal of Chemistry'
_journal_page_first 4998
_journal_paper_doi 10.1039/C8NJ06050A
_journal_volume 43
_journal_year 2019
_chemical_formula_moiety 'C40 H28 N4 S2'
_chemical_formula_sum 'C40 H28 N4 S2'
_chemical_formula_weight 628.81
_space_group_crystal_system monoclinic
_space_group_IT_number 14
_space_group_name_Hall '-P 2yn'
_space_group_name_H-M_alt 'P 1 21/n 1'
_symmetry_space_group_name_Hall '-P 2yn'
_symmetry_space_group_name_H-M 'P 1 21/n 1'
_atom_sites_solution_hydrogens geom
_atom_sites_solution_primary direct
_atom_sites_solution_secondary difmap
_audit_update_record
;
2018-09-26 deposited with the CCDC.    2019-02-25 downloaded from the CCDC.
;
_cell_angle_alpha 90.0000
_cell_angle_beta 107.216(8)
_cell_angle_gamma 90.0000
_cell_formula_units_Z 2
_cell_length_a 9.68416(18)
_cell_length_b 16.7578(3)
_cell_length_c 9.90562(18)
_cell_measurement_reflns_used 12360
_cell_measurement_temperature 123
_cell_measurement_theta_max 68.25
_cell_measurement_theta_min 4.67
_cell_volume 1535.51(8)
_computing_cell_refinement 'RAPID AUTO'
_computing_data_collection 'RAPID AUTO (Rigaku, ????)'
_computing_data_reduction 'RAPID AUTO'
_computing_molecular_graphics 'CrystalStructure 4.1'
_computing_publication_material 'CrystalStructure 4.1 (Rigaku, 2014)'
_computing_structure_refinement 'SHELXL2013 (Sheldrick, 2008)'
_computing_structure_solution 'Il Milione (Burla, et al., 2007)'
_diffrn_ambient_temperature 123
_diffrn_detector_area_resol_mean 10.000
_diffrn_measured_fraction_theta_full 0.994
_diffrn_measured_fraction_theta_max 0.994
_diffrn_measurement_device_type 'Rigaku R-AXIS RAPID'
_diffrn_measurement_method \w
_diffrn_radiation_type 'Cu K\a'
_diffrn_radiation_wavelength 1.54187
_diffrn_reflns_av_R_equivalents 0.0430
_diffrn_reflns_Laue_measured_fraction_full 0.994
_diffrn_reflns_Laue_measured_fraction_max 0.994
_diffrn_reflns_limit_h_max 11
_diffrn_reflns_limit_h_min -11
_diffrn_reflns_limit_k_max 20
_diffrn_reflns_limit_k_min -19
_diffrn_reflns_limit_l_max 11
_diffrn_reflns_limit_l_min -11
_diffrn_reflns_number 15645
_diffrn_reflns_point_group_measured_fraction_full 0.994
_diffrn_reflns_point_group_measured_fraction_max 0.994
_diffrn_reflns_theta_full 67.687
_diffrn_reflns_theta_max 68.244
_diffrn_reflns_theta_min 5.279
_diffrn_standards_number 0
_exptl_absorpt_coefficient_mu 1.855
_exptl_absorpt_correction_T_max 0.690
_exptl_absorpt_correction_T_min 0.495
_exptl_absorpt_correction_type multi-scan
_exptl_absorpt_process_details 'ABSCOR (Rigaku, 1995)'
_exptl_crystal_colour yellow
_exptl_crystal_density_diffrn 1.360
_exptl_crystal_density_method 'not measured'
_exptl_crystal_description prism
_exptl_crystal_F_000 656.00
_exptl_crystal_size_max 0.300
_exptl_crystal_size_mid 0.200
_exptl_crystal_size_min 0.200
_refine_diff_density_max 0.41
_refine_diff_density_min -0.34
_refine_ls_extinction_method none
_refine_ls_goodness_of_fit_ref 1.105
_refine_ls_hydrogen_treatment constr
_refine_ls_number_parameters 208
_refine_ls_number_reflns 2787
_refine_ls_number_restraints 0
_refine_ls_R_factor_all 0.0536
_refine_ls_R_factor_gt 0.0434
_refine_ls_shift/su_max 0.000
_refine_ls_structure_factor_coef Fsqd
_refine_ls_weighting_details 'w = 1/[\s^2^(Fo^2^)+(0.0272P)^2^+1.7469P] where P=(Fo^2^+2Fc^2^)/3'
_refine_ls_weighting_scheme calc
_refine_ls_wR_factor_gt 0.0928
_refine_ls_wR_factor_ref 0.1019
_reflns_number_gt 2410
_reflns_number_total 2787
_reflns_threshold_expression F^2^>2.0\s(F^2^)
_cod_data_source_file c8nj06050a2.cif
_cod_data_source_block ishi-i1608a
_cod_depositor_comments 'Adding full bibliography for 7058206--7058213.cif.'
_cod_database_code 7058209
_shelxl_res_file
;

    shelxl.res created by SHELXL-2014/7

TITL ishi-i1608a
CELL  1.54187 9.68416 16.75780 9.90562 90.00000 107.21630 90.00000
ZERR  2 0.00018 0.00031 0.00018 0.00000 0.00750 0.00000
LATT 1
SYMM .50-X, .50+Y, .50-Z
SFAC C H N S
UNIT 80 56 8 4
L.S. 20
FMAP 2
PLAN -21
WPDB -2
HTAB
BOND $H
CONF
LIST 4
TEMP -150.0
ACTA
SIZE 0.300 0.200 0.200
WGHT    0.027200    1.746900
FVAR       1.10194
S1    4    0.008714    0.115838    0.071205    11.00000    0.02363    0.01619 =
         0.01327   -0.00114    0.00392   -0.00008
N1    3    0.056114   -0.026733    0.183759    11.00000    0.02202    0.01927 =
         0.01303   -0.00154    0.00326   -0.00087
N2    3    0.225746    0.166305    0.779750    11.00000    0.01827    0.02290 =
         0.01400   -0.00451    0.00151    0.00520
C1    1   -0.014864    0.034016   -0.040129    11.00000    0.01686    0.02040 =
         0.01454   -0.00164    0.00302   -0.00122
C2    1    0.056118    0.049594    0.215416    11.00000    0.01370    0.02116 =
         0.01467   -0.00208    0.00543   -0.00152
C3    1    0.095155    0.079772    0.359906    11.00000    0.01388    0.02077 =
         0.01309   -0.00215    0.00476   -0.00122
C4    1    0.072526    0.159508    0.390043    11.00000    0.01857    0.01934 =
         0.01524    0.00112    0.00496    0.00218
AFIX  43
H4    2    0.026969    0.194691    0.314852    11.00000   -1.20000
AFIX   0
C5    1    0.115214    0.187951    0.527064    11.00000    0.02013    0.01588 =
         0.01668   -0.00230    0.00814    0.00194
AFIX  43
H5    2    0.100602    0.242539    0.544814    11.00000   -1.20000
AFIX   0
C6    1    0.179507    0.137180    0.639346    11.00000    0.01450    0.02225 =
         0.01279   -0.00371    0.00579    0.00034
C7    1    0.199708    0.056906    0.610731    11.00000    0.02021    0.01961 =
         0.01561    0.00070    0.00137    0.00107
AFIX  43
H7    2    0.242288    0.021415    0.686390    11.00000   -1.20000
AFIX   0
C8    1    0.158450    0.029024    0.474096    11.00000    0.02034    0.01600 =
         0.02048   -0.00224    0.00560   -0.00004
AFIX  43
H8    2    0.173068   -0.025611    0.456681    11.00000   -1.20000
AFIX   0
C9    1    0.138061    0.220151    0.828507    11.00000    0.02046    0.01746 =
         0.01361    0.00179    0.00484    0.00222
C10   1    0.198823    0.278172    0.929343    11.00000    0.01642    0.02263 =
         0.01736   -0.00116    0.00572   -0.00059
AFIX  43
H10   2    0.300948    0.282875    0.965171    11.00000   -1.20000
AFIX   0
C11   1    0.110739    0.329172    0.977722    11.00000    0.02769    0.01858 =
         0.01693   -0.00280    0.00797   -0.00142
AFIX  43
H11   2    0.153150    0.367801    1.047947    11.00000   -1.20000
AFIX   0
C12   1   -0.038938    0.324214    0.924321    11.00000    0.02479    0.02327 =
         0.01993    0.00030    0.00987    0.00648
AFIX  43
H12   2   -0.098888    0.359464    0.957047    11.00000   -1.20000
AFIX   0
C13   1   -0.099378    0.267301    0.822957    11.00000    0.01692    0.02672 =
         0.01612    0.00432    0.00386    0.00299
AFIX  43
H13   2   -0.201493    0.264142    0.784693    11.00000   -1.20000
AFIX   0
C14   1   -0.012672    0.214951    0.776744    11.00000    0.02033    0.01881 =
         0.01413    0.00142    0.00323   -0.00093
AFIX  43
H14   2   -0.055818    0.175091    0.709240    11.00000   -1.20000
AFIX   0
C15   1    0.362357    0.140453    0.870143    11.00000    0.01756    0.01362 =
         0.01984   -0.00453    0.00108   -0.00028
C16   1    0.479493    0.133743    0.815530    11.00000    0.02267    0.02114 =
         0.01448   -0.00242    0.00662   -0.00082
AFIX  43
H16   2    0.468210    0.147705    0.719913    11.00000   -1.20000
AFIX   0
C17   1    0.611711    0.106833    0.900372    11.00000    0.01886    0.02244 =
         0.02976   -0.00147    0.00603   -0.00035
AFIX  43
H17   2    0.690445    0.101326    0.862285    11.00000   -1.20000
AFIX   0
C18   1    0.629874    0.087819    1.041063    11.00000    0.01988    0.01996 =
         0.02568    0.00213   -0.00032    0.00012
AFIX  43
H18   2    0.720811    0.069484    1.099378    11.00000   -1.20000
AFIX   0
C19   1    0.514820    0.095759    1.095550    11.00000    0.02643    0.02044 =
         0.01392    0.00215    0.00360   -0.00011
AFIX  43
H19   2    0.527475    0.083554    1.192119    11.00000   -1.20000
AFIX   0
C20   1    0.381235    0.121302    1.011054    11.00000    0.01980    0.01899 =
         0.01822   -0.00218    0.00427    0.00028
AFIX  43
H20   2    0.302463    0.125748    1.049335    11.00000   -1.20000
AFIX   0
HKLF 4
 
REM  ishi-i1608a
REM R1 =  0.0434 for    2410 Fo > 4sig(Fo)  and  0.0536 for all    2787 data
REM    208 parameters refined using      0 restraints
 
END  
     
WGHT      0.0272      1.7469 

REM Instructions for potential hydrogen bonds
EQIV $1 x, y, z+1
HTAB C20 S1_$1

REM Highest difference peak  0.407,  deepest hole -0.336,  1-sigma level  0.062
Q1    1  -0.0412  0.0789 -0.0185  11.00000  0.05    0.41
Q2    1   0.0556  0.0842  0.1658  11.00000  0.05    0.40
Q3    1  -0.0382  0.1110  0.1770  11.00000  0.05    0.30
Q4    1   0.0564  0.1603  0.1614  11.00000  0.05    0.28
Q5    1   0.1556  0.0668  0.4234  11.00000  0.05    0.27
Q6    1   0.0791  0.1692  0.0541  11.00000  0.05    0.27
Q7    1   0.0510  0.1129 -0.0323  11.00000  0.05    0.26
Q8    1  -0.0623  0.1635  0.0909  11.00000  0.05    0.26
Q9    1   0.1750  0.1458  0.7173  11.00000  0.05    0.26
Q10   1  -0.0430  0.0406 -0.1155  11.00000  0.05    0.25
Q11   1   0.4367  0.1807  0.8590  11.00000  0.05    0.24
Q12   1  -0.0523  0.0687  0.0908  11.00000  0.05    0.24
Q13   1   0.1221  0.1573  0.5834  11.00000  0.05    0.23
Q14   1   0.2480  0.1108  0.6143  11.00000  0.05    0.23
Q15   1  -0.0609  0.2492  0.7842  11.00000  0.05    0.23
Q16   1   0.2883  0.1501  0.8251  11.00000  0.05    0.23
Q17   1   0.1334  0.1246  0.3730  11.00000  0.05    0.23
Q18   1   0.0788  0.0642  0.2887  11.00000  0.05    0.22
Q19   1   0.1831  0.1944  0.8096  11.00000  0.05    0.21
Q20   1   0.0659  0.1119  0.3838  11.00000  0.05    0.21
Q21   1   0.6258  0.1123  0.9782  11.00000  0.05    0.20
;

loop_
_symmetry_equiv_pos_site_id
_space_group_symop_operation_xyz
1 +X,+Y,+Z
2 1/2-X,1/2+Y,1/2-Z
3 -X,-Y,-Z
4 1/2+X,1/2-Y,1/2+Z

loop_
_atom_site_label
_atom_site_type_symbol
_atom_site_fract_x
_atom_site_fract_y
_atom_site_fract_z
_atom_site_U_iso_or_equiv
_atom_site_adp_type
_atom_site_occupancy
_atom_site_site_symmetry_multiplicity
_atom_site_calc_flag
_atom_site_refinement_flags
S1 S 0.00871(6) 0.11584(3) 0.07120(6) 0.01803(16) Uani 1 4 d .
N1 N 0.05611(19) -0.02673(11) 0.18376(19) 0.0185(4) Uani 1 4 d .
N2 N 0.22575(19) 0.16630(11) 0.77975(19) 0.0191(4) Uani 1 4 d .
C1 C -0.0149(2) 0.03402(13) -0.0401(2) 0.0176(5) Uani 1 4 d .
C2 C 0.0561(2) 0.04959(13) 0.2154(2) 0.0162(5) Uani 1 4 d .
C3 C 0.0951(2) 0.07977(13) 0.3599(2) 0.0157(5) Uani 1 4 d .
C4 C 0.0725(2) 0.15951(13) 0.3900(2) 0.0177(5) Uani 1 4 d .
C5 C 0.1152(2) 0.18795(13) 0.5271(2) 0.0170(5) Uani 1 4 d .
C6 C 0.1795(2) 0.13718(13) 0.6393(2) 0.0161(5) Uani 1 4 d .
C7 C 0.1997(2) 0.05691(13) 0.6107(2) 0.0193(5) Uani 1 4 d .
C8 C 0.1585(2) 0.02902(13) 0.4741(2) 0.0190(5) Uani 1 4 d .
C9 C 0.1381(2) 0.22015(13) 0.8285(2) 0.0172(5) Uani 1 4 d .
C10 C 0.1988(2) 0.27817(13) 0.9293(2) 0.0186(5) Uani 1 4 d .
C11 C 0.1107(3) 0.32917(13) 0.9777(2) 0.0208(5) Uani 1 4 d .
C12 C -0.0389(2) 0.32421(14) 0.9243(2) 0.0220(5) Uani 1 4 d .
C13 C -0.0994(2) 0.26730(13) 0.8230(2) 0.0201(5) Uani 1 4 d .
C14 C -0.0127(2) 0.21495(13) 0.7767(2) 0.0182(5) Uani 1 4 d .
C15 C 0.3624(2) 0.14045(12) 0.8701(2) 0.0180(5) Uani 1 4 d .
C16 C 0.4795(2) 0.13374(13) 0.8155(3) 0.0192(5) Uani 1 4 d .
C17 C 0.6117(3) 0.10683(14) 0.9004(3) 0.0239(5) Uani 1 4 d .
C18 C 0.6299(3) 0.08782(13) 1.0411(3) 0.0234(5) Uani 1 4 d .
C19 C 0.5148(2) 0.09576(13) 1.0956(3) 0.0208(5) Uani 1 4 d .
C20 C 0.3812(2) 0.12130(13) 1.0111(2) 0.0193(5) Uani 1 4 d .
H4 H 0.02697 0.19469 0.31485 0.0213 Uiso 1 4 calc R
H5 H 0.1006 0.24254 0.54481 0.0204 Uiso 1 4 calc R
H7 H 0.24229 0.02141 0.68639 0.0232 Uiso 1 4 calc R
H8 H 0.17307 -0.02561 0.45668 0.0228 Uiso 1 4 calc R
H10 H 0.30095 0.28287 0.96517 0.0224 Uiso 1 4 calc R
H11 H 0.15315 0.3678 1.04795 0.0249 Uiso 1 4 calc R
H12 H -0.09889 0.35946 0.95705 0.0263 Uiso 1 4 calc R
H13 H -0.20149 0.26414 0.78469 0.0242 Uiso 1 4 calc R
H14 H -0.05582 0.17509 0.70924 0.0218 Uiso 1 4 calc R
H16 H 0.46821 0.14771 0.71991 0.0230 Uiso 1 4 calc R
H17 H 0.69045 0.10133 0.86229 0.0287 Uiso 1 4 calc R
H18 H 0.72081 0.06948 1.09938 0.0280 Uiso 1 4 calc R
H19 H 0.52747 0.08355 1.19212 0.0249 Uiso 1 4 calc R
H20 H 0.30246 0.12575 1.04933 0.0231 Uiso 1 4 calc R

loop_
_atom_site_aniso_label
_atom_site_aniso_U_11
_atom_site_aniso_U_22
_atom_site_aniso_U_33
_atom_site_aniso_U_12
_atom_site_aniso_U_13
_atom_site_aniso_U_23
S1 0.0236(3) 0.0162(3) 0.0133(3) -0.0001(2) 0.0039(2) -0.0011(2)
N1 0.0220(10) 0.0193(10) 0.0130(10) -0.0009(8) 0.0033(8) -0.0015(8)
N2 0.0183(10) 0.0229(10) 0.0140(10) 0.0052(8) 0.0015(8) -0.0045(8)
C1 0.0169(11) 0.0204(12) 0.0145(12) -0.0012(9) 0.0030(9) -0.0016(9)
C2 0.0137(10) 0.0212(12) 0.0147(12) -0.0015(8) 0.0054(9) -0.0021(9)
C3 0.0139(10) 0.0208(11) 0.0131(12) -0.0012(8) 0.0048(9) -0.0022(9)
C4 0.0186(11) 0.0193(11) 0.0152(12) 0.0022(9) 0.0050(9) 0.0011(9)
C5 0.0201(11) 0.0159(11) 0.0167(12) 0.0019(9) 0.0081(9) -0.0023(9)
C6 0.0145(11) 0.0222(11) 0.0128(12) 0.0003(8) 0.0058(9) -0.0037(9)
C7 0.0202(11) 0.0196(11) 0.0156(13) 0.0011(9) 0.0014(9) 0.0007(9)
C8 0.0203(12) 0.0160(11) 0.0205(13) -0.0000(9) 0.0056(10) -0.0022(9)
C9 0.0205(12) 0.0175(11) 0.0136(12) 0.0022(9) 0.0048(9) 0.0018(9)
C10 0.0164(11) 0.0226(12) 0.0174(13) -0.0006(9) 0.0057(9) -0.0012(9)
C11 0.0277(13) 0.0186(12) 0.0169(12) -0.0014(9) 0.0080(10) -0.0028(9)
C12 0.0248(12) 0.0233(12) 0.0199(13) 0.0065(9) 0.0099(10) 0.0003(10)
C13 0.0169(11) 0.0267(12) 0.0161(13) 0.0030(9) 0.0039(9) 0.0043(10)
C14 0.0203(12) 0.0188(11) 0.0141(12) -0.0009(9) 0.0032(9) 0.0014(9)
C15 0.0176(11) 0.0136(11) 0.0198(13) -0.0003(8) 0.0011(9) -0.0045(9)
C16 0.0227(12) 0.0211(12) 0.0145(12) -0.0008(9) 0.0066(9) -0.0024(9)
C17 0.0189(12) 0.0224(12) 0.0298(15) -0.0004(9) 0.0060(10) -0.0015(10)
C18 0.0199(12) 0.0200(12) 0.0257(14) 0.0001(9) -0.0003(10) 0.0021(10)
C19 0.0264(12) 0.0204(12) 0.0139(12) -0.0001(9) 0.0036(10) 0.0022(9)
C20 0.0198(12) 0.0190(11) 0.0182(13) 0.0003(9) 0.0043(10) -0.0022(9)

loop_
_atom_type_symbol
_atom_type_description
_atom_type_scat_dispersion_real
_atom_type_scat_dispersion_imag
_atom_type_scat_source
C C 0.0181 0.0091
;
International Tables for Crystallography
(Vol. C, Tables 4.2.6.8 and 6.1.1.4)
;
H H 0.0000 0.0000
;
International Tables for Crystallography
(Vol. C, Table 6.1.1.4)
;
N N 0.0311 0.0180
;
International Tables for Crystallography
(Vol. C, Tables 4.2.6.8 and 6.1.1.4)
;
S S 0.3331 0.5567
;
International Tables for Crystallography
(Vol. C, Tables 4.2.6.8 and 6.1.1.4)
;

loop_
_geom_angle_atom_site_label_1
_geom_angle_atom_site_label_2
_geom_angle_atom_site_label_3
_geom_angle
_geom_angle_publ_flag
_geom_angle_site_symmetry_1
_geom_angle_site_symmetry_3
C1 S1 C2 88.34(10) yes . .
C1 N1 C2 108.34(18) yes 3_555 .
C6 N2 C9 120.44(16) yes . .
C6 N2 C15 118.45(19) yes . .
C9 N2 C15 121.10(18) yes . .
S1 C1 N1 132.65(17) yes . 3_555
S1 C1 C1 108.89(16) yes . 3_555
N1 C1 C1 118.5(2) yes 3_555 3_555
S1 C2 N1 115.97(16) yes . .
S1 C2 C3 120.50(16) yes . .
N1 C2 C3 123.5(2) yes . .
C2 C3 C4 121.91(19) yes . .
C2 C3 C8 120.4(2) yes . .
C4 C3 C8 117.7(2) yes . .
C3 C4 C5 121.2(2) yes . .
C4 C5 C6 120.5(2) yes . .
N2 C6 C5 120.7(2) yes . .
N2 C6 C7 120.50(19) yes . .
C5 C6 C7 118.8(2) yes . .
C6 C7 C8 120.6(2) yes . .
C3 C8 C7 121.2(2) yes . .
N2 C9 C10 121.31(19) yes . .
N2 C9 C14 120.02(19) yes . .
C10 C9 C14 118.7(2) yes . .
C9 C10 C11 120.3(2) yes . .
C10 C11 C12 120.6(2) yes . .
C11 C12 C13 119.1(2) yes . .
C12 C13 C14 120.7(2) yes . .
C9 C14 C13 120.60(19) yes . .
N2 C15 C16 119.3(2) yes . .
N2 C15 C20 121.4(2) yes . .
C16 C15 C20 119.28(19) yes . .
C15 C16 C17 120.2(2) yes . .
C16 C17 C18 120.3(2) yes . .
C17 C18 C19 119.5(2) yes . .
C18 C19 C20 120.7(2) yes . .
C15 C20 C19 120.0(2) yes . .
C3 C4 H4 119.386 no . .
C5 C4 H4 119.388 no . .
C4 C5 H5 119.765 no . .
C6 C5 H5 119.763 no . .
C6 C7 H7 119.722 no . .
C8 C7 H7 119.706 no . .
C3 C8 H8 119.395 no . .
C7 C8 H8 119.405 no . .
C9 C10 H10 119.850 no . .
C11 C10 H10 119.853 no . .
C10 C11 H11 119.692 no . .
C12 C11 H11 119.688 no . .
C11 C12 H12 120.430 no . .
C13 C12 H12 120.432 no . .
C12 C13 H13 119.675 no . .
C14 C13 H13 119.665 no . .
C9 C14 H14 119.706 no . .
C13 C14 H14 119.698 no . .
C15 C16 H16 119.921 no . .
C17 C16 H16 119.921 no . .
C16 C17 H17 119.869 no . .
C18 C17 H17 119.865 no . .
C17 C18 H18 120.235 no . .
C19 C18 H18 120.232 no . .
C18 C19 H19 119.629 no . .
C20 C19 H19 119.627 no . .
C15 C20 H20 119.998 no . .
C19 C20 H20 120.002 no . .

loop_
_geom_bond_atom_site_label_1
_geom_bond_atom_site_label_2
_geom_bond_distance
_geom_bond_publ_flag
_geom_bond_site_symmetry_2
S1 C1 1.732(2) yes .
S1 C2 1.760(2) yes .
N1 C1 1.365(3) yes 3_555
N1 C2 1.317(3) yes .
N2 C6 1.416(3) yes .
N2 C9 1.418(3) yes .
N2 C15 1.428(3) yes .
C1 C1 1.371(3) yes 3_555
C2 C3 1.458(3) yes .
C3 C4 1.400(3) yes .
C3 C8 1.403(3) yes .
C4 C5 1.381(3) yes .
C5 C6 1.392(3) yes .
C6 C7 1.400(3) yes .
C7 C8 1.375(3) yes .
C9 C10 1.393(3) yes .
C9 C14 1.399(3) yes .
C10 C11 1.389(4) yes .
C11 C12 1.391(3) yes .
C12 C13 1.383(3) yes .
C13 C14 1.383(3) yes .
C15 C16 1.398(4) yes .
C15 C20 1.391(3) yes .
C16 C17 1.383(3) yes .
C17 C18 1.389(4) yes .
C18 C19 1.381(4) yes .
C19 C20 1.384(3) yes .
C4 H4 0.950 no .
C5 H5 0.950 no .
C7 H7 0.950 no .
C8 H8 0.950 no .
C10 H10 0.950 no .
C11 H11 0.950 no .
C12 H12 0.950 no .
C13 H13 0.950 no .
C14 H14 0.950 no .
C16 H16 0.950 no .
C17 H17 0.950 no .
C18 H18 0.950 no .
C19 H19 0.950 no .
C20 H20 0.950 no .

loop_
_geom_contact_atom_site_label_1
_geom_contact_atom_site_label_2
_geom_contact_distance
_geom_contact_publ_flag
_geom_contact_site_symmetry_2
S1 C4 3.120(2) no .
N1 N1 3.591(3) no 3_555
N1 C8 2.905(3) no .
C1 C3 3.580(3) no 3_555
C3 C6 2.814(3) no .
C4 C7 2.767(3) no .
C5 C8 2.770(3) no .
C5 C9 2.977(3) no .
C5 C14 3.109(4) no .
C6 C14 2.918(3) no .
C6 C16 2.913(3) no .
C7 C15 2.941(3) no .
C7 C16 3.140(3) no .
C9 C12 2.800(3) no .
C9 C20 3.006(3) no .
C10 C13 2.772(3) no .
C10 C15 2.954(3) no .
C10 C20 3.137(3) no .
C11 C14 2.765(3) no .
C15 C18 2.786(3) no .
C16 C19 2.767(4) no .
C17 C20 2.773(4) no .
S1 C9 3.491(3) no 1_554
S1 C13 3.473(2) no 1_554
S1 C14 3.309(2) no 1_554
N1 C14 3.221(3) no 3_556
C1 C14 3.537(3) no 1_554
C8 C8 3.400(3) no 3_556
C9 S1 3.491(3) no 1_556
C13 S1 3.473(2) no 1_556
C13 C20 3.567(3) no 4_454
C14 S1 3.309(2) no 1_556
C14 N1 3.221(3) no 3_556
C14 C1 3.537(3) no 1_556
C18 C19 3.484(3) no 3_657
C18 C20 3.539(3) no 3_657
C19 C18 3.484(3) no 3_657
C20 C13 3.567(3) no 4_555
C20 C18 3.539(3) no 3_657
S1 H4 2.7110 no .
N1 H8 2.6037 no .
N2 H5 2.6168 no .
N2 H7 2.6199 no .
N2 H10 2.6321 no .
N2 H14 2.6110 no .
N2 H16 2.6049 no .
N2 H20 2.6401 no .
C2 H4 2.6696 no .
C2 H8 2.6419 no .
C3 H5 3.2772 no .
C3 H7 3.2738 no .
C4 H8 3.2599 no .
C5 H7 3.2626 no .
C5 H14 2.7956 no .
C5 H16 3.4532 no .
C6 H4 3.2607 no .
C6 H8 3.2639 no .
C6 H14 2.6477 no .
C6 H16 2.6765 no .
C7 H5 3.2639 no .
C7 H14 3.5252 no .
C7 H16 2.9294 no .
C8 H4 3.2601 no .
C9 H5 2.7507 no .
C9 H11 3.2681 no .
C9 H13 3.2710 no .
C9 H20 2.7857 no .
C10 H12 3.2729 no .
C10 H14 3.2612 no .
C10 H20 2.8702 no .
C11 H13 3.2502 no .
C12 H10 3.2695 no .
C12 H14 3.2564 no .
C13 H11 3.2493 no .
C14 H5 2.8613 no .
C14 H10 3.2631 no .
C14 H12 3.2611 no .
C15 H7 2.7187 no .
C15 H10 2.6958 no .
C15 H17 3.2676 no .
C15 H19 3.2587 no .
C16 H7 2.9525 no .
C16 H10 3.5985 no .
C16 H18 3.2615 no .
C16 H20 3.2666 no .
C17 H19 3.2504 no .
C18 H16 3.2604 no .
C18 H20 3.2585 no .
C19 H17 3.2506 no .
C20 H7 3.5204 no .
C20 H10 2.8165 no .
C20 H16 3.2650 no .
C20 H18 3.2604 no .
H4 H5 2.3192 no .
H5 H14 2.7723 no .
H7 H8 2.3119 no .
H7 H16 2.9911 no .
H10 H11 2.3327 no .
H10 H20 2.7605 no .
H11 H12 2.3424 no .
H12 H13 2.3344 no .
H13 H14 2.3237 no .
H16 H17 2.3299 no .
H17 H18 2.3405 no .
H18 H19 2.3288 no .
H19 H20 2.3290 no .
S1 H13 3.5889 no 4_554
S1 H14 3.5924 no 1_554
S1 H17 3.1726 no 1_454
S1 H18 2.9859 no 1_454
S1 H20 2.9209 no 1_554
N1 H7 3.4948 no 3_556
N1 H14 2.7030 no 3_556
N1 H17 2.9082 no 3_656
N1 H18 3.4979 no 1_454
C1 H14 3.3655 no 1_554
C1 H17 2.9526 no 1_454
C1 H18 3.3030 no 1_454
C1 H18 3.5286 no 3_656
C1 H20 3.3135 no 1_554
C2 H7 3.5181 no 3_556
C2 H18 3.1252 no 1_454
C2 H20 3.5143 no 1_554
C3 H7 3.5884 no 3_556
C3 H12 3.0091 no 4_554
C3 H13 3.4849 no 4_554
C4 H10 3.0922 no 4_454
C4 H12 3.0686 no 4_554
C4 H13 2.9778 no 4_554
C5 H10 2.9618 no 4_454
C5 H12 3.1487 no 4_554
C5 H13 3.4760 no 4_554
C6 H12 3.1880 no 4_554
C7 H8 3.5109 no 3_556
C7 H12 3.1374 no 4_554
C7 H18 3.4664 no 3_657
C8 H8 3.4762 no 3_556
C8 H11 3.3033 no 2_546
C8 H12 3.0460 no 4_554
C9 H19 3.5968 no 4_454
C10 H8 3.5773 no 2_556
C10 H13 3.4370 no 4_555
C10 H14 3.1697 no 4_555
C10 H19 3.3670 no 4_454
C11 H8 3.1500 no 2_556
C11 H13 3.4241 no 4_555
C11 H14 3.3627 no 4_555
C11 H16 3.1258 no 4_455
C11 H19 3.0729 no 4_454
C12 H16 2.9461 no 4_455
C12 H19 2.9948 no 4_454
C13 H10 3.4892 no 4_454
C13 H17 3.5354 no 1_455
C13 H19 3.2216 no 4_454
C13 H20 3.1523 no 4_454
C14 H10 3.0801 no 4_454
C14 H19 3.5283 no 4_454
C15 H4 3.3152 no 4_555
C15 H5 3.1302 no 4_555
C16 H4 2.9120 no 4_555
C16 H5 3.0423 no 4_555
C16 H11 3.5345 no 4_554
C16 H12 3.4063 no 4_554
C17 H4 3.4702 no 4_555
C17 H5 2.9192 no 4_555
C17 H13 3.5724 no 1_655
C17 H19 3.4790 no 3_657
C18 H5 2.8582 no 4_555
C18 H7 3.1927 no 3_657
C19 H5 2.9210 no 4_555
C19 H7 3.3236 no 3_657
C20 H5 3.0676 no 4_555
C20 H18 3.4285 no 3_657
H4 C15 3.3152 no 4_454
H4 C16 2.9120 no 4_454
H4 C17 3.4702 no 4_454
H4 H10 3.0131 no 4_454
H4 H12 3.5936 no 4_554
H4 H13 2.8187 no 4_554
H4 H16 2.8047 no 4_454
H5 C15 3.1302 no 4_454
H5 C16 3.0423 no 4_454
H5 C17 2.9192 no 4_454
H5 C18 2.8582 no 4_454
H5 C19 2.9210 no 4_454
H5 C20 3.0676 no 4_454
H5 H10 2.8052 no 4_454
H5 H16 3.5974 no 4_454
H5 H17 3.4355 no 4_454
H5 H18 3.3464 no 4_454
H5 H19 3.4258 no 4_454
H7 N1 3.4948 no 3_556
H7 C2 3.5181 no 3_556
H7 C3 3.5884 no 3_556
H7 C18 3.1927 no 3_657
H7 C19 3.3236 no 3_657
H7 H18 2.5499 no 3_657
H7 H19 2.8151 no 3_657
H8 C7 3.5109 no 3_556
H8 C8 3.4762 no 3_556
H8 C10 3.5773 no 2_546
H8 C11 3.1500 no 2_546
H8 H10 3.2936 no 2_546
H8 H11 2.4638 no 2_546
H8 H12 3.5531 no 4_554
H8 H14 3.0267 no 3_556
H10 C4 3.0922 no 4_555
H10 C5 2.9618 no 4_555
H10 C13 3.4892 no 4_555
H10 C14 3.0801 no 4_555
H10 H4 3.0131 no 4_555
H10 H5 2.8052 no 4_555
H10 H8 3.2936 no 2_556
H10 H13 3.2685 no 4_555
H10 H14 2.5060 no 4_555
H11 C8 3.3033 no 2_556
H11 C16 3.5345 no 4_455
H11 H8 2.4638 no 2_556
H11 H13 3.2273 no 4_555
H11 H14 2.8891 no 4_555
H11 H16 2.8253 no 4_455
H11 H17 3.0704 no 4_455
H11 H19 3.4685 no 4_454
H12 C3 3.0091 no 4_455
H12 C4 3.0686 no 4_455
H12 C5 3.1487 no 4_455
H12 C6 3.1880 no 4_455
H12 C7 3.1374 no 4_455
H12 C8 3.0460 no 4_455
H12 C16 3.4063 no 4_455
H12 H4 3.5936 no 4_455
H12 H8 3.5531 no 4_455
H12 H16 2.4930 no 4_455
H12 H19 3.3463 no 4_454
H13 S1 3.5889 no 4_455
H13 C3 3.4849 no 4_455
H13 C4 2.9778 no 4_455
H13 C5 3.4760 no 4_455
H13 C10 3.4370 no 4_454
H13 C11 3.4241 no 4_454
H13 C17 3.5724 no 1_455
H13 H4 2.8187 no 4_455
H13 H10 3.2685 no 4_454
H13 H11 3.2273 no 4_454
H13 H17 3.0993 no 1_455
H13 H20 2.9823 no 4_454
H14 S1 3.5924 no 1_556
H14 N1 2.7030 no 3_556
H14 C1 3.3655 no 1_556
H14 C10 3.1697 no 4_454
H14 C11 3.3627 no 4_454
H14 H8 3.0267 no 3_556
H14 H10 2.5060 no 4_454
H14 H11 2.8891 no 4_454
H14 H17 3.4741 no 1_455
H16 C11 3.1258 no 4_554
H16 C12 2.9461 no 4_554
H16 H4 2.8047 no 4_555
H16 H5 3.5974 no 4_555
H16 H11 2.8253 no 4_554
H16 H12 2.4930 no 4_554
H17 S1 3.1726 no 1_656
H17 N1 2.9082 no 3_656
H17 C1 2.9526 no 1_656
H17 C13 3.5354 no 1_655
H17 H5 3.4355 no 4_555
H17 H11 3.0704 no 4_554
H17 H13 3.0993 no 1_655
H17 H14 3.4741 no 1_655
H18 S1 2.9859 no 1_656
H18 N1 3.4979 no 1_656
H18 C1 3.3030 no 1_656
H18 C1 3.5286 no 3_656
H18 C2 3.1252 no 1_656
H18 C7 3.4664 no 3_657
H18 C20 3.4285 no 3_657
H18 H5 3.3464 no 4_555
H18 H7 2.5499 no 3_657
H18 H20 3.5676 no 3_657
H19 C9 3.5968 no 4_555
H19 C10 3.3670 no 4_555
H19 C11 3.0729 no 4_555
H19 C12 2.9948 no 4_555
H19 C13 3.2216 no 4_555
H19 C14 3.5283 no 4_555
H19 C17 3.4790 no 3_657
H19 H5 3.4258 no 4_555
H19 H7 2.8151 no 3_657
H19 H11 3.4685 no 4_555
H19 H12 3.3463 no 4_555
H20 S1 2.9209 no 1_556
H20 C1 3.3135 no 1_556
H20 C2 3.5143 no 1_556
H20 C13 3.1523 no 4_555
H20 H13 2.9823 no 4_555
H20 H18 3.5676 no 3_657

loop_
_geom_torsion_atom_site_label_1
_geom_torsion_atom_site_label_2
_geom_torsion_atom_site_label_3
_geom_torsion_atom_site_label_4
_geom_torsion
_geom_torsion_publ_flag
_geom_torsion_site_symmetry_1
_geom_torsion_site_symmetry_3
_geom_torsion_site_symmetry_4
C1 S1 C2 N1 0.70(16) no . . .
C1 S1 C2 C3 179.56(17) no . . .
C2 S1 C1 N1 179.3(2) no . . 3_555
C2 S1 C1 C1 -0.12(15) no . . 3_555
C1 N1 C2 S1 -1.0(2) no 3_555 . .
C1 N1 C2 C3 -179.86(18) no 3_555 . .
C2 N1 C1 S1 -179.6(2) no . 3_555 3_555
C2 N1 C1 C1 1.0(3) no . 3_555 .
C6 N2 C9 C10 -148.07(19) no . . .
C6 N2 C9 C14 32.8(3) no . . .
C9 N2 C6 C5 42.5(3) no . . .
C9 N2 C6 C7 -138.5(2) no . . .
C6 N2 C15 C16 40.4(3) no . . .
C6 N2 C15 C20 -139.15(19) no . . .
C15 N2 C6 C5 -137.28(19) no . . .
C15 N2 C6 C7 41.7(3) no . . .
C9 N2 C15 C16 -139.31(19) no . . .
C9 N2 C15 C20 41.1(3) no . . .
C15 N2 C9 C10 31.7(3) no . . .
C15 N2 C9 C14 -147.45(19) no . . .
S1 C1 C1 S1 180.00(12) no . 3_555 3_555
S1 C1 C1 N1 -0.5(3) no . 3_555 .
N1 C1 C1 S1 0.5(3) no 3_555 3_555 3_555
N1 C1 C1 N1 180.00(18) no 3_555 3_555 .
S1 C2 C3 C4 11.4(3) no . . .
S1 C2 C3 C8 -168.05(14) no . . .
N1 C2 C3 C4 -169.82(19) no . . .
N1 C2 C3 C8 10.7(3) no . . .
C2 C3 C4 C5 -177.45(19) no . . .
C2 C3 C8 C7 178.14(19) no . . .
C4 C3 C8 C7 -1.3(3) no . . .
C8 C3 C4 C5 2.0(3) no . . .
C3 C4 C5 C6 -1.3(3) no . . .
C4 C5 C6 N2 178.89(19) no . . .
C4 C5 C6 C7 -0.1(3) no . . .
N2 C6 C7 C8 -178.22(18) no . . .
C5 C6 C7 C8 0.8(3) no . . .
C6 C7 C8 C3 -0.1(3) no . . .
N2 C9 C10 C11 -178.63(18) no . . .
N2 C9 C14 C13 -179.72(18) no . . .
C10 C9 C14 C13 1.1(3) no . . .
C14 C9 C10 C11 0.5(3) no . . .
C9 C10 C11 C12 -1.3(3) no . . .
C10 C11 C12 C13 0.5(3) no . . .
C11 C12 C13 C14 1.1(3) no . . .
C12 C13 C14 C9 -2.0(3) no . . .
N2 C15 C16 C17 -178.32(16) no . . .
N2 C15 C20 C19 179.44(16) no . . .
C16 C15 C20 C19 -0.1(3) no . . .
C20 C15 C16 C17 1.3(3) no . . .
C15 C16 C17 C18 -1.3(3) no . . .
C16 C17 C18 C19 0.2(3) no . . .
C17 C18 C19 C20 1.0(3) no . . .
C18 C19 C20 C15 -1.0(3) no . . .
